data_7216803
loop_
_publ_author_name
'Li, Xiang-Ying'
'Lin, Zu-Jin'
'Yang, Yan-Yan'
'Cao, Rong'

_publ_section_title
;
 Synthesis, structures and luminescent properties of lanthanide
 coordination polymers involving biphenyl-3,4&#x2032;,5-tricarboxylate
;
_journal_issue 28
_journal_name_full CrystEngComm
_journal_page_first 6425
_journal_paper_doi 10.1039/c4ce00158c
_journal_volume 16
_journal_year 2014
_chemical_formula_sum 'C41 H48.5 N2.5 O20 Sm2'
_chemical_formula_weight 1197.02
_chemical_name_systematic
; 
 ? 
;
_space_group_IT_number 15
_symmetry_cell_setting monoclinic
_symmetry_space_group_name_Hall '-C 2yc'
_symmetry_space_group_name_H-M 'C 1 2/c 1'
_atom_sites_solution_hydrogens geom
_atom_sites_solution_primary direct
_atom_sites_solution_secondary difmap
_audit_creation_method SHELXL-97
_cell_angle_alpha 90.00
_cell_angle_beta 107.2660(10)
_cell_angle_gamma 90.00
_cell_formula_units_Z 8
_cell_length_a 19.8953(3)
_cell_length_b 18.6848(2)
_cell_length_c 27.9037(4)
_cell_measurement_reflns_used 18123
_cell_measurement_temperature 100(2)
_cell_measurement_theta_max 29.1400
_cell_measurement_theta_min 3.0940
_cell_volume 9905.5(2)
_computing_cell_refinement
;
CrysAlisPro, Agilent Technologies,
Version 1.171.36.28 (release 01-02-2013 CrysAlis171 .NET)
(compiled Feb  1 2013,16:14:44)
;
_computing_data_collection
;
CrysAlisPro, Agilent Technologies,
Version 1.171.36.28 (release 01-02-2013 CrysAlis171 .NET)
(compiled Feb  1 2013,16:14:44)
;
_computing_data_reduction
;
CrysAlisPro, Agilent Technologies,
Version 1.171.36.28 (release 01-02-2013 CrysAlis171 .NET)
(compiled Feb  1 2013,16:14:44)
;
_computing_structure_refinement 'SHELXL-97 (Sheldrick, 1997)'
_computing_structure_solution 'SHELXS-97 (Sheldrick, 1990)'
_diffrn_ambient_temperature 100(2)
_diffrn_detector_area_resol_mean 10.5594
_diffrn_measured_fraction_theta_full 0.994
_diffrn_measured_fraction_theta_max 0.994
_diffrn_measurement_device_type 'SuperNova, Dual, Cu at zero, Atlas'
_diffrn_measurement_method '\w scans'
_diffrn_radiation_monochromator graphite
_diffrn_radiation_source 'fine-focus sealed tube'
_diffrn_radiation_type MoK\a
_diffrn_radiation_wavelength 0.71073
_diffrn_reflns_av_R_equivalents 0.0456
_diffrn_reflns_av_sigmaI/netI 0.0425
_diffrn_reflns_limit_h_max 25
_diffrn_reflns_limit_h_min -25
_diffrn_reflns_limit_k_max 23
_diffrn_reflns_limit_k_min -23
_diffrn_reflns_limit_l_max 34
_diffrn_reflns_limit_l_min -35
_diffrn_reflns_number 46443
_diffrn_reflns_theta_full 27.10
_diffrn_reflns_theta_max 27.10
_diffrn_reflns_theta_min 2.98
_exptl_absorpt_coefficient_mu 2.423
_exptl_absorpt_correction_T_max 0.7597
_exptl_absorpt_correction_T_min 0.6429
_exptl_absorpt_correction_type multi-scan
_exptl_absorpt_process_details
;
CrysAlisPro, Agilent Technologies,
Version 1.171.36.28 (release 01-02-2013 CrysAlis171 .NET)
(compiled Feb  1 2013,16:14:44)
Empirical absorption correction using spherical harmonics,
 implemented in SCALE3 ABSPACK scaling algorithm.
;
_exptl_crystal_colour colorless
_exptl_crystal_density_diffrn 1.605
_exptl_crystal_density_method 'not measured'
_exptl_crystal_description block
_exptl_crystal_F_000 4768
_exptl_crystal_size_max 0.20
_exptl_crystal_size_mid 0.16
_exptl_crystal_size_min 0.12
_refine_diff_density_max 1.531
_refine_diff_density_min -0.725
_refine_diff_density_rms 0.138
_refine_ls_extinction_method none
_refine_ls_goodness_of_fit_ref 1.077
_refine_ls_hydrogen_treatment mixed
_refine_ls_matrix_type full
_refine_ls_number_parameters 873
_refine_ls_number_reflns 10875
_refine_ls_number_restraints 1008
_refine_ls_restrained_S_all 1.054
_refine_ls_R_factor_all 0.0527
_refine_ls_R_factor_gt 0.0359
_refine_ls_shift/su_max 0.000
_refine_ls_shift/su_mean 0.000
_refine_ls_structure_factor_coef Fsqd
_refine_ls_weighting_details 'calc w=1/[\s^2^(Fo^2^)+(0.0344P)^2^+72.6542P] where P=(Fo^2^+2Fc^2^)/3'
_refine_ls_weighting_scheme calc
_refine_ls_wR_factor_gt 0.0825
_refine_ls_wR_factor_ref 0.0933
_reflns_number_gt 8782
_reflns_number_total 10875
_reflns_threshold_expression >2sigma(I)
_cod_data_source_file c4ce00158c1.cif
_cod_data_source_block 5
_cod_original_formula_sum 'C41 H48.50 N2.50 O20 Sm2'
_cod_database_code 7216803

loop_
_symmetry_equiv_pos_as_xyz
'x, y, z'
'-x, y, -z+1/2'
'x+1/2, y+1/2, z'
'-x+1/2, y+1/2, -z+1/2'
'-x, -y, -z'
'x, -y, z-1/2'
'-x+1/2, -y+1/2, -z'
'x+1/2, -y+1/2, z-1/2'

loop_
_atom_site_label
_atom_site_type_symbol
_atom_site_fract_x
_atom_site_fract_y
_atom_site_fract_z
_atom_site_U_iso_or_equiv
_atom_site_adp_type
_atom_site_occupancy
_atom_site_symmetry_multiplicity
_atom_site_calc_flag
_atom_site_refinement_flags
_atom_site_disorder_assembly
_atom_site_disorder_group
Sm1 Sm 0.494510(12) 1.016220(11) 0.413610(8) 0.01627(7) Uani 1 1 d . . .
Sm2 Sm 0.456280(11) 0.431180(11) 0.441330(8) 0.01490(6) Uani 1 1 d . . .
O1 O 0.40771(17) 0.92582(16) 0.36681(11) 0.0232(7) Uani 1 1 d . A .
O2 O 0.48816(16) 0.88729(15) 0.43482(11) 0.0195(6) Uani 1 1 d . A .
O3 O 0.50925(18) 1.12886(17) 0.46477(11) 0.0263(7) Uani 1 1 d . A .
O4 O 0.5765(7) 1.1057(9) 0.3906(6) 0.049(3) Uani 0.50 1 d P A 1
O4B O 0.5496(7) 1.1123(10) 0.3754(5) 0.048(4) Uani 0.50 1 d P A 2
O6 O 0.0790(2) 0.7011(2) 0.11503(16) 0.0599(14) Uani 1 1 d . . .
O7 O 0.0918(2) 0.58898(19) 0.13871(14) 0.0472(11) Uani 1 1 d . . .
O8 O 0.4210(2) 0.55305(17) 0.42546(13) 0.0375(9) Uani 1 1 d . . .
O9 O 0.48797(19) 0.62949(17) 0.48147(12) 0.0316(8) Uani 1 1 d . . .
O10 O 0.43817(17) 0.50442(19) 0.52859(12) 0.0285(8) Uani 1 1 d . . .
O11 O 0.4681(2) 0.5355(4) 0.85656(15) 0.0741(16) Uani 1 1 d U . .
O12 O 0.3637(2) 0.5687(2) 0.85881(13) 0.0426(10) Uani 1 1 d . . .
O13 O 0.08292(16) 0.49177(19) 0.53744(12) 0.0269(7) Uani 1 1 d . . .
O14 O 0.10995(17) 0.5000(2) 0.46692(12) 0.0312(8) Uani 1 1 d . . .
O15 O 0.35508(17) 0.44660(18) 0.47122(11) 0.0254(7) Uani 1 1 d . . .
O16 O 0.3912(2) 0.31735(19) 0.43374(14) 0.0373(9) Uani 1 1 d . . .
O19 O 0.2297(4) 0.5694(7) 0.8654(3) 0.149(4) Uani 1 1 d D . .
H19G H 0.204(8) 0.541(7) 0.874(6) 0.224 Uiso 1 1 d D . .
H19H H 0.245(8) 0.602(6) 0.885(5) 0.224 Uiso 1 1 d D . .
C1 C 0.4353(2) 0.8762(2) 0.39653(16) 0.0184(9) Uani 1 1 d . A .
C2 C 0.4060(2) 0.8017(2) 0.38614(16) 0.0222(10) Uani 1 1 d . . .
C3 C 0.4351(3) 0.7458(2) 0.41837(17) 0.0253(10) Uani 1 1 d . A .
H3 H 0.4718 0.7550 0.4484 0.030 Uiso 1 1 calc R . .
C4 C 0.4106(3) 0.6765(2) 0.40682(17) 0.0272(11) Uani 1 1 d . . .
C5 C 0.4437(3) 0.6138(3) 0.44087(17) 0.0274(11) Uani 1 1 d . A .
C6 C 0.3568(3) 0.6632(3) 0.36272(18) 0.0320(12) Uani 1 1 d . A .
H6 H 0.3405 0.6156 0.3548 0.038 Uiso 1 1 calc R . .
C7 C 0.3263(3) 0.7192(3) 0.32968(18) 0.0299(11) Uani 1 1 d . . .
C8 C 0.3516(3) 0.7884(2) 0.34249(17) 0.0266(11) Uani 1 1 d . A .
H8 H 0.3314 0.8271 0.3210 0.032 Uiso 1 1 calc R . .
C9 C 0.2696(3) 0.7039(3) 0.28241(19) 0.0343(13) Uani 1 1 d . A .
C10 C 0.2618(6) 0.6356(4) 0.2614(4) 0.049(3) Uani 0.733(14) 1 d PU A 1
H10 H 0.2934 0.5987 0.2775 0.059 Uiso 0.733(14) 1 calc PR A 1
C11 C 0.2090(6) 0.6202(4) 0.2176(3) 0.044(3) Uani 0.733(14) 1 d PU A 1
H11 H 0.2040 0.5728 0.2047 0.053 Uiso 0.733(14) 1 calc PR A 1
C14 C 0.1731(6) 0.7423(5) 0.2114(4) 0.042(3) Uani 0.733(14) 1 d PU A 1
H14 H 0.1438 0.7797 0.1936 0.050 Uiso 0.733(14) 1 calc PR A 1
C15 C 0.2247(6) 0.7574(5) 0.2558(4) 0.041(2) Uani 0.733(14) 1 d PU A 1
H15 H 0.2296 0.8050 0.2685 0.049 Uiso 0.733(14) 1 calc PR A 1
C10B C 0.2298(16) 0.6413(12) 0.2786(10) 0.043(4) Uani 0.267(14) 1 d PU A 2
H10A H 0.2386 0.6090 0.3061 0.052 Uiso 0.267(14) 1 calc PR A 2
C11B C 0.1773(15) 0.6266(11) 0.2342(9) 0.038(4) Uani 0.267(14) 1 d PU A 2
H11A H 0.1498 0.5845 0.2319 0.045 Uiso 0.267(14) 1 calc PR A 2
C14B C 0.1977(16) 0.7348(14) 0.1990(11) 0.039(4) Uani 0.267(14) 1 d PU A 2
H14A H 0.1858 0.7696 0.1730 0.047 Uiso 0.267(14) 1 calc PR A 2
C15B C 0.2508(16) 0.7498(15) 0.2436(10) 0.041(4) Uani 0.267(14) 1 d PU A 2
H15A H 0.2746 0.7944 0.2466 0.050 Uiso 0.267(14) 1 calc PR A 2
C12 C 0.1637(3) 0.6726(3) 0.19237(18) 0.0307(12) Uani 1 1 d . . .
C13 C 0.1074(3) 0.6534(3) 0.14528(18) 0.0309(12) Uani 1 1 d . A .
C20 C 0.3757(2) 0.4816(2) 0.51112(17) 0.0216(9) Uani 1 1 d . . .
C21 C 0.3241(2) 0.4946(2) 0.54003(16) 0.0182(9) Uani 1 1 d . . .
C22 C 0.2526(2) 0.4897(2) 0.51515(16) 0.0184(9) Uani 1 1 d . . .
H22 H 0.2370 0.4805 0.4801 0.022 Uiso 1 1 calc R . .
C23 C 0.2038(2) 0.4984(2) 0.54163(16) 0.0185(9) Uani 1 1 d . . .
C24 C 0.1270(2) 0.4963(2) 0.51382(17) 0.0203(9) Uani 1 1 d . . .
C25 C 0.2271(2) 0.5087(3) 0.59306(17) 0.0237(10) Uani 1 1 d . . .
H25 H 0.1938 0.5124 0.6113 0.028 Uiso 1 1 calc R . .
C26 C 0.2996(2) 0.5138(3) 0.61887(16) 0.0232(10) Uani 1 1 d . B .
C27 C 0.3472(2) 0.5076(3) 0.59112(16) 0.0224(10) Uani 1 1 d . . .
H27 H 0.3962 0.5123 0.6075 0.027 Uiso 1 1 calc R . .
C28 C 0.3253(2) 0.5226(3) 0.67439(17) 0.0309(12) Uani 1 1 d D . .
C31 C 0.3757(3) 0.5383(3) 0.77895(18) 0.0378(13) Uani 1 1 d D . .
C32 C 0.4038(3) 0.5492(3) 0.83472(18) 0.0371(13) Uani 1 1 d . . .
C29 C 0.2793(6) 0.5440(14) 0.7001(5) 0.035(3) Uani 0.699(10) 1 d PDU B 1
H29 H 0.2312 0.5537 0.6832 0.043 Uiso 0.699(10) 1 calc PR B 1
C30 C 0.3069(7) 0.5507(11) 0.7517(5) 0.039(3) Uani 0.699(10) 1 d PDU B 1
H30 H 0.2755 0.5650 0.7698 0.046 Uiso 0.699(10) 1 calc PR B 1
C33 C 0.4161(4) 0.5010(6) 0.7532(2) 0.044(2) Uani 0.699(10) 1 d PDU B 1
H33 H 0.4604 0.4811 0.7713 0.053 Uiso 0.699(10) 1 calc PR B 1
C34 C 0.3908(4) 0.4934(6) 0.7014(2) 0.041(2) Uani 0.699(10) 1 d PDU B 1
H34 H 0.4180 0.4683 0.6840 0.049 Uiso 0.699(10) 1 calc PR B 1
C29B C 0.2894(18) 0.550(3) 0.7060(14) 0.037(5) Uani 0.301(10) 1 d PDU B 2
H29A H 0.2424 0.5633 0.6889 0.044 Uiso 0.301(10) 1 calc PR B 2
C30B C 0.3073(17) 0.561(3) 0.7575(13) 0.033(4) Uani 0.301(10) 1 d PU B 2
H30A H 0.2776 0.5816 0.7749 0.040 Uiso 0.301(10) 1 calc PR B 2
C33B C 0.4174(10) 0.5597(13) 0.7502(6) 0.041(4) Uani 0.301(10) 1 d PU B 2
H33A H 0.4621 0.5811 0.7650 0.049 Uiso 0.301(10) 1 calc PR B 2
C34B C 0.3920(10) 0.5487(13) 0.6988(6) 0.035(3) Uani 0.301(10) 1 d PU B 2
H34A H 0.4222 0.5598 0.6791 0.042 Uiso 0.301(10) 1 calc PR B 2
O17 O 0.5291(3) 0.3423(3) 0.4178(2) 0.0736(15) Uani 1 1 d D . .
N2 N 0.6302(7) 0.3007(9) 0.4119(6) 0.049(4) Uani 0.299(8) 1 d PDU C 1
C35 C 0.5637(7) 0.3171(11) 0.3917(5) 0.038(4) Uani 0.299(8) 1 d PDU C 1
C36 C 0.6596(16) 0.310(3) 0.4658(7) 0.054(6) Uani 0.299(8) 1 d PDU C 1
H36A H 0.6893 0.2694 0.4802 0.081 Uiso 0.299(8) 1 calc PR C 1
H36B H 0.6213 0.3144 0.4811 0.081 Uiso 0.299(8) 1 calc PR C 1
H36C H 0.6879 0.3543 0.4724 0.081 Uiso 0.299(8) 1 calc PR C 1
C37 C 0.6814(12) 0.2754(14) 0.3878(9) 0.057(5) Uani 0.299(8) 1 d PDU C 1
H37A H 0.7216 0.3082 0.3954 0.086 Uiso 0.299(8) 1 calc PR C 1
H37B H 0.6594 0.2734 0.3514 0.086 Uiso 0.299(8) 1 calc PR C 1
H37C H 0.6975 0.2274 0.4002 0.086 Uiso 0.299(8) 1 calc PR C 1
C38 C 0.5373(14) 0.3091(14) 0.3326(6) 0.065(6) Uani 0.299(8) 1 d PDU C 1
H38A H 0.4937 0.3364 0.3191 0.097 Uiso 0.299(8) 1 calc PR C 1
H38B H 0.5285 0.2584 0.3238 0.097 Uiso 0.299(8) 1 calc PR C 1
H38C H 0.5734 0.3273 0.3183 0.097 Uiso 0.299(8) 1 calc PR C 1
N2B N 0.5938(10) 0.2981(12) 0.3713(8) 0.045(4) Uani 0.201(8) 1 d PDU C 2
C35B C 0.5860(8) 0.3208(16) 0.4138(8) 0.041(5) Uani 0.201(8) 1 d PDU C 2
C36B C 0.5330(14) 0.270(2) 0.3324(12) 0.073(7) Uani 0.201(8) 1 d PDU C 2
H36D H 0.4897 0.2878 0.3382 0.109 Uiso 0.201(8) 1 calc PR C 2
H36E H 0.5337 0.2178 0.3336 0.109 Uiso 0.201(8) 1 calc PR C 2
H36F H 0.5349 0.2863 0.2994 0.109 Uiso 0.201(8) 1 calc PR C 2
C37B C 0.6595(12) 0.272(2) 0.3645(13) 0.046(6) Uani 0.201(8) 1 d PDU C 2
H37D H 0.6986 0.3018 0.3840 0.068 Uiso 0.201(8) 1 calc PR C 2
H37E H 0.6567 0.2745 0.3289 0.068 Uiso 0.201(8) 1 calc PR C 2
H37F H 0.6672 0.2223 0.3760 0.068 Uiso 0.201(8) 1 calc PR C 2
C38B C 0.646(2) 0.311(4) 0.4653(12) 0.055(7) Uani 0.201(8) 1 d PDU C 2
H38D H 0.6293 0.3298 0.4927 0.083 Uiso 0.201(8) 1 calc PR C 2
H38E H 0.6878 0.3382 0.4642 0.083 Uiso 0.201(8) 1 calc PR C 2
H38F H 0.6576 0.2606 0.4710 0.083 Uiso 0.201(8) 1 calc PR C 2
O5 O 0.5438(2) 0.9638(3) 0.35420(15) 0.0535(12) Uani 1 1 d D A .
N1 N 0.5807(7) 0.9618(7) 0.2841(4) 0.084(5) Uani 0.50 1 d PD A 1
C16 C 0.5629(7) 0.9373(7) 0.3212(4) 0.063(4) Uani 0.50 1 d PD A 1
C17 C 0.6077(8) 0.9239(9) 0.2488(5) 0.080(6) Uani 0.50 1 d PD A 1
H17A H 0.6101 0.8726 0.2566 0.120 Uiso 0.50 1 calc PR A 1
H17B H 0.6549 0.9416 0.2511 0.120 Uiso 0.50 1 calc PR A 1
H17C H 0.5765 0.9316 0.2147 0.120 Uiso 0.50 1 calc PR A 1
C18 C 0.5764(12) 1.0388(8) 0.2789(7) 0.096(6) Uani 0.50 1 d PD A 1
H18A H 0.5578 1.0590 0.3048 0.143 Uiso 0.50 1 calc PR A 1
H18B H 0.5451 1.0512 0.2457 0.143 Uiso 0.50 1 calc PR A 1
H18C H 0.6235 1.0583 0.2828 0.143 Uiso 0.50 1 calc PR A 1
C19 C 0.5760(10) 0.8542(9) 0.3270(8) 0.088(7) Uani 0.50 1 d PD A 1
H19A H 0.5621 0.8367 0.3558 0.132 Uiso 0.50 1 calc PR A 1
H19B H 0.6261 0.8442 0.3323 0.132 Uiso 0.50 1 calc PR A 1
H19C H 0.5481 0.8299 0.2964 0.132 Uiso 0.50 1 calc PR A 1
O5B O 0.5370(8) 0.8190(8) 0.3293(5) 0.087(4) Uani 0.50 1 d PD D 2
C16B C 0.5581(9) 0.7873(8) 0.2981(6) 0.084(6) Uani 0.50 1 d PD D 2
N1B N 0.5337(8) 0.7256(8) 0.2783(6) 0.104(6) Uani 0.50 1 d PD . 2
C17B C 0.4836(12) 0.6878(12) 0.2978(8) 0.105(7) Uani 0.50 1 d PD . 2
H17D H 0.4728 0.7154 0.3236 0.157 Uiso 0.50 1 d PR . 2
H17E H 0.4411 0.6780 0.2715 0.157 Uiso 0.50 1 d PR . 2
H17F H 0.5052 0.6435 0.3117 0.157 Uiso 0.50 1 d PR . 2
C18B C 0.5569(12) 0.6831(12) 0.2427(8) 0.112(8) Uani 0.50 1 d PD . 2
H18D H 0.5885 0.7132 0.2317 0.169 Uiso 0.50 1 d PR . 2
H18E H 0.5800 0.6389 0.2553 0.169 Uiso 0.50 1 d PR . 2
H18F H 0.5159 0.6735 0.2151 0.169 Uiso 0.50 1 d PR . 2
C19B C 0.6122(10) 0.8287(11) 0.2769(7) 0.105(7) Uani 0.50 1 d PD D 2
H19D H 0.6239 0.8727 0.2952 0.158 Uiso 0.50 1 d PR D 2
H19E H 0.6543 0.8011 0.2809 0.158 Uiso 0.50 1 d PR D 2
H19F H 0.5909 0.8389 0.2420 0.158 Uiso 0.50 1 d PR D 2
O21 O 0.6387(12) 1.0280(14) 0.3288(9) 0.081(7) Uani 0.25 1 d P E 2
O22 O 0.6848(11) 1.1242(11) 0.4281(9) 0.089(9) Uani 0.25 1 d P F 2
O23 O 0.7104(11) 1.0721(13) 0.3938(8) 0.063(6) Uani 0.25 1 d P F 2
O24 O 0.7546(11) 1.0469(12) 0.3909(8) 0.069(6) Uani 0.25 1 d P F 2
O20 O 0.7516(3) 0.8100(3) 0.4272(4) 0.127(3) Uani 1 1 d D . .
N3 N 0.6660(4) 0.7545(5) 0.4424(4) 0.046(2) Uani 0.590(12) 1 d PDU G 1
C39 C 0.7180(6) 0.7537(5) 0.4227(5) 0.057(3) Uani 0.590(12) 1 d PDU G 1
C40 C 0.7316(10) 0.6835(10) 0.3958(8) 0.078(5) Uani 0.590(12) 1 d PDU G 1
H40A H 0.6924 0.6757 0.3653 0.117 Uiso 0.590(12) 1 calc PR G 1
H40B H 0.7354 0.6426 0.4184 0.117 Uiso 0.590(12) 1 calc PR G 1
H40C H 0.7754 0.6886 0.3868 0.117 Uiso 0.590(12) 1 calc PR G 1
C41 C 0.6154(10) 0.6969(8) 0.4374(8) 0.054(4) Uani 0.590(12) 1 d PDU G 1
H41A H 0.5777 0.7023 0.4057 0.082 Uiso 0.590(12) 1 calc PR G 1
H41B H 0.5954 0.6987 0.4655 0.082 Uiso 0.590(12) 1 calc PR G 1
H41C H 0.6390 0.6508 0.4376 0.082 Uiso 0.590(12) 1 calc PR G 1
C42 C 0.6493(12) 0.8187(11) 0.4659(9) 0.072(6) Uani 0.590(12) 1 d PDU G 1
H42A H 0.6872 0.8538 0.4699 0.108 Uiso 0.590(12) 1 calc PR G 1
H42B H 0.6446 0.8066 0.4989 0.108 Uiso 0.590(12) 1 calc PR G 1
H42C H 0.6050 0.8390 0.4448 0.108 Uiso 0.590(12) 1 calc PR G 1
N3B N 0.6740(7) 0.7218(6) 0.4188(6) 0.049(3) Uani 0.410(12) 1 d PDU G 2
C39B C 0.6974(8) 0.7856(8) 0.4346(8) 0.067(4) Uani 0.410(12) 1 d PDU G 2
C40B C 0.6634(18) 0.8129(19) 0.4758(11) 0.068(7) Uani 0.410(12) 1 d PDU G 2
H40D H 0.6214 0.7845 0.4741 0.103 Uiso 0.410(12) 1 calc PR G 2
H40E H 0.6503 0.8634 0.4697 0.103 Uiso 0.410(12) 1 calc PR G 2
H40F H 0.6975 0.8078 0.5091 0.103 Uiso 0.410(12) 1 calc PR G 2
C41B C 0.6163(15) 0.6793(14) 0.4252(13) 0.062(6) Uani 0.410(12) 1 d PDU G 2
H41D H 0.6144 0.6335 0.4078 0.093 Uiso 0.410(12) 1 calc PR G 2
H41E H 0.5719 0.7051 0.4111 0.093 Uiso 0.410(12) 1 calc PR G 2
H41F H 0.6236 0.6706 0.4610 0.093 Uiso 0.410(12) 1 calc PR G 2
C42B C 0.7084(13) 0.6908(16) 0.3846(11) 0.067(6) Uani 0.410(12) 1 d PDU G 2
H42D H 0.6889 0.6432 0.3742 0.101 Uiso 0.410(12) 1 calc PR G 2
H42E H 0.7591 0.6868 0.4014 0.101 Uiso 0.410(12) 1 calc PR G 2
H42F H 0.7006 0.7215 0.3550 0.101 Uiso 0.410(12) 1 calc PR G 2

loop_
_atom_site_aniso_label
_atom_site_aniso_U_11
_atom_site_aniso_U_22
_atom_site_aniso_U_33
_atom_site_aniso_U_23
_atom_site_aniso_U_13
_atom_site_aniso_U_12
Sm1 0.01553(12) 0.01746(11) 0.01206(11) -0.00037(8) -0.00168(8) -0.00016(8)
Sm2 0.01501(11) 0.01775(11) 0.00991(11) -0.00025(8) 0.00056(8) -0.00092(8)
O1 0.0262(18) 0.0167(15) 0.0183(16) 0.0011(12) -0.0063(13) 0.0010(13)
O2 0.0208(16) 0.0169(15) 0.0144(15) -0.0009(12) -0.0043(12) -0.0007(12)
O3 0.0323(19) 0.0204(16) 0.0197(17) -0.0025(13) -0.0023(14) 0.0005(14)
O4 0.058(10) 0.044(6) 0.051(10) 0.019(7) 0.027(7) -0.002(7)
O4B 0.034(7) 0.078(9) 0.027(7) 0.025(5) 0.005(5) -0.017(7)
O6 0.072(3) 0.028(2) 0.045(3) 0.0118(18) -0.035(2) -0.016(2)
O7 0.060(3) 0.0217(19) 0.033(2) 0.0009(15) -0.0268(19) -0.0060(18)
O8 0.057(3) 0.0186(17) 0.0223(18) 0.0027(14) -0.0110(17) -0.0088(16)
O9 0.038(2) 0.0237(17) 0.0195(17) 0.0045(13) -0.0119(15) -0.0074(15)
O10 0.0130(16) 0.047(2) 0.0232(18) -0.0001(15) 0.0026(14) -0.0068(15)
O11 0.032(2) 0.169(5) 0.018(2) -0.001(3) 0.0022(18) -0.013(3)
O12 0.044(2) 0.059(3) 0.0156(18) -0.0052(16) -0.0045(17) 0.029(2)
O13 0.0123(16) 0.040(2) 0.0284(18) -0.0087(15) 0.0065(14) -0.0010(14)
O14 0.0178(17) 0.049(2) 0.0206(18) -0.0025(15) -0.0031(14) 0.0007(15)
O15 0.0221(17) 0.0368(19) 0.0183(17) -0.0093(14) 0.0074(14) -0.0042(14)
O16 0.046(2) 0.0243(18) 0.036(2) -0.0033(15) 0.0046(18) -0.0113(17)
O19 0.059(5) 0.285(13) 0.082(5) -0.062(6) -0.012(4) 0.048(6)
C1 0.018(2) 0.019(2) 0.015(2) -0.0028(17) 0.0008(17) -0.0003(17)
C2 0.026(2) 0.020(2) 0.016(2) 0.0026(17) -0.0014(19) 0.0004(19)
C3 0.031(3) 0.021(2) 0.015(2) 0.0011(17) -0.0070(19) -0.0032(19)
C4 0.038(3) 0.019(2) 0.017(2) 0.0051(18) -0.005(2) -0.003(2)
C5 0.033(3) 0.025(2) 0.016(2) 0.0066(18) -0.006(2) -0.008(2)
C6 0.041(3) 0.018(2) 0.024(3) 0.0028(19) -0.010(2) -0.005(2)
C7 0.035(3) 0.023(2) 0.020(2) -0.0010(19) -0.009(2) -0.005(2)
C8 0.030(3) 0.019(2) 0.022(2) 0.0029(18) -0.006(2) -0.002(2)
C9 0.041(3) 0.021(2) 0.025(3) 0.0027(19) -0.014(2) -0.004(2)
C10 0.056(6) 0.025(3) 0.040(5) 0.001(3) -0.029(4) 0.005(4)
C11 0.055(5) 0.018(3) 0.038(4) -0.006(3) -0.019(4) 0.001(4)
C14 0.051(6) 0.021(4) 0.034(5) 0.003(3) -0.019(4) 0.001(4)
C15 0.052(5) 0.018(3) 0.033(4) -0.001(3) -0.017(4) -0.001(4)
C10B 0.056(8) 0.023(6) 0.031(7) 0.004(6) -0.019(7) -0.005(7)
C11B 0.050(8) 0.015(6) 0.029(7) 0.002(6) -0.018(6) -0.007(6)
C14B 0.052(8) 0.015(6) 0.032(8) 0.004(6) -0.017(7) -0.002(7)
C15B 0.051(8) 0.020(7) 0.032(8) 0.002(6) -0.019(7) -0.004(7)
C12 0.033(3) 0.020(2) 0.026(3) 0.0006(19) -0.010(2) -0.003(2)
C13 0.035(3) 0.022(2) 0.023(3) 0.000(2) -0.011(2) -0.004(2)
C20 0.016(2) 0.029(2) 0.018(2) 0.0021(18) 0.0014(18) 0.0010(19)
C21 0.014(2) 0.024(2) 0.016(2) -0.0017(17) 0.0023(17) 0.0006(17)
C22 0.012(2) 0.028(2) 0.013(2) -0.0025(17) -0.0005(17) -0.0014(17)
C23 0.013(2) 0.023(2) 0.017(2) -0.0014(17) 0.0002(17) 0.0009(17)
C24 0.012(2) 0.020(2) 0.026(3) -0.0042(18) 0.0003(18) 0.0016(17)
C25 0.016(2) 0.035(3) 0.020(2) -0.0028(19) 0.0057(19) 0.0005(19)
C26 0.018(2) 0.034(3) 0.014(2) -0.0021(19) -0.0004(18) -0.002(2)
C27 0.013(2) 0.034(3) 0.017(2) -0.0013(19) 0.0001(18) -0.0021(19)
C28 0.019(2) 0.055(3) 0.015(2) -0.004(2) -0.0001(19) -0.003(2)
C31 0.030(3) 0.067(4) 0.014(2) -0.002(2) 0.003(2) -0.011(3)
C32 0.030(3) 0.060(4) 0.015(2) 0.000(2) -0.003(2) -0.014(3)
C29 0.021(5) 0.068(6) 0.010(4) -0.013(4) -0.007(4) 0.019(5)
C30 0.030(4) 0.065(7) 0.018(5) -0.014(4) 0.004(4) 0.023(4)
C33 0.025(4) 0.086(6) 0.016(3) -0.005(4) -0.004(3) 0.016(4)
C34 0.025(4) 0.084(6) 0.012(3) -0.016(4) 0.001(3) 0.017(4)
C29B 0.017(7) 0.065(8) 0.020(7) -0.007(7) -0.008(6) 0.012(7)
C30B 0.026(7) 0.061(8) 0.007(6) -0.010(6) -0.001(6) 0.003(7)
C33B 0.028(6) 0.072(7) 0.016(6) -0.011(6) -0.005(5) -0.004(6)
C34B 0.026(6) 0.069(7) 0.008(5) -0.008(6) 0.003(5) 0.000(6)
O17 0.072(4) 0.062(3) 0.102(4) -0.018(3) 0.049(3) 0.019(3)
N2 0.047(7) 0.033(7) 0.081(8) -0.002(7) 0.040(7) 0.007(6)
C35 0.044(7) 0.028(6) 0.054(7) -0.002(6) 0.031(6) 0.013(6)
C36 0.046(9) 0.042(8) 0.075(8) 0.004(7) 0.020(7) 0.013(8)
C37 0.061(10) 0.048(9) 0.077(11) -0.005(10) 0.043(9) 0.019(9)
C38 0.074(11) 0.050(10) 0.071(10) -0.032(9) 0.024(9) 0.026(10)
N2B 0.050(7) 0.039(7) 0.058(7) -0.007(6) 0.035(6) 0.010(6)
C35B 0.052(9) 0.020(8) 0.064(10) -0.003(9) 0.038(8) 0.006(8)
C36B 0.057(13) 0.047(13) 0.110(14) -0.032(13) 0.019(12) 0.014(13)
C37B 0.050(9) 0.044(9) 0.055(9) 0.000(7) 0.034(7) 0.006(7)
C38B 0.050(13) 0.034(11) 0.089(13) 0.007(11) 0.032(11) 0.014(13)
O5 0.062(3) 0.073(3) 0.036(2) -0.016(2) 0.030(2) -0.004(2)
N1 0.061(9) 0.138(14) 0.058(8) -0.027(9) 0.024(7) 0.010(9)
C16 0.040(8) 0.103(13) 0.054(9) -0.030(8) 0.027(7) -0.015(8)
C17 0.062(10) 0.143(17) 0.045(8) -0.030(9) 0.032(8) 0.015(10)
C18 0.120(18) 0.103(16) 0.063(12) 0.005(11) 0.027(11) 0.003(13)
C19 0.058(11) 0.101(16) 0.100(15) -0.048(13) 0.016(11) -0.006(10)
O5B 0.095(10) 0.095(10) 0.078(8) -0.017(7) 0.037(8) 0.021(8)
C16B 0.074(12) 0.106(15) 0.079(12) -0.035(11) 0.032(10) 0.002(11)
N1B 0.092(12) 0.118(14) 0.111(13) -0.041(11) 0.046(10) -0.005(11)
C17B 0.092(16) 0.120(18) 0.111(17) -0.038(15) 0.044(14) -0.015(14)
C18B 0.104(17) 0.13(2) 0.112(18) -0.058(16) 0.047(15) 0.004(15)
C19B 0.081(13) 0.139(19) 0.108(15) -0.057(14) 0.046(12) -0.007(13)
O21 0.064(14) 0.107(19) 0.077(16) -0.008(13) 0.030(12) -0.008(13)
O22 0.061(13) 0.062(13) 0.103(18) 0.058(13) -0.037(13) -0.023(11)
O23 0.042(12) 0.096(17) 0.063(13) 0.031(12) 0.032(11) -0.005(12)
O24 0.041(12) 0.081(15) 0.075(14) 0.052(12) 0.004(11) -0.006(11)
O20 0.074(4) 0.063(4) 0.266(10) -0.024(5) 0.085(6) -0.035(3)
N3 0.041(5) 0.030(5) 0.074(6) -0.001(4) 0.027(4) 0.003(4)
C39 0.039(6) 0.032(6) 0.102(7) 0.000(5) 0.024(5) -0.009(5)
C40 0.062(10) 0.068(9) 0.113(11) -0.008(8) 0.042(9) 0.016(8)
C41 0.055(7) 0.028(7) 0.094(10) -0.002(6) 0.043(6) -0.015(6)
C42 0.051(9) 0.046(8) 0.115(11) -0.031(8) 0.016(9) 0.013(7)
N3B 0.036(6) 0.025(6) 0.091(8) 0.009(6) 0.025(6) 0.003(5)
C39B 0.043(8) 0.045(8) 0.115(9) -0.001(8) 0.027(7) -0.001(7)
C40B 0.046(11) 0.053(11) 0.099(12) -0.006(10) 0.012(10) 0.007(9)
C41B 0.054(9) 0.035(10) 0.101(13) -0.001(9) 0.031(9) 0.000(8)
C42B 0.056(11) 0.050(9) 0.103(11) -0.001(9) 0.036(9) 0.022(8)

loop_
_atom_type_symbol
_atom_type_description
_atom_type_scat_dispersion_real
_atom_type_scat_dispersion_imag
_atom_type_scat_source
C C 0.0033 0.0016 'International Tables Vol C Tables 4.2.6.8 and 6.1.1.4'
H H 0.0000 0.0000 'International Tables Vol C Tables 4.2.6.8 and 6.1.1.4'
O O 0.0106 0.0060 'International Tables Vol C Tables 4.2.6.8 and 6.1.1.4'
Sm Sm -0.1638 3.4418 'International Tables Vol C Tables 4.2.6.8 and 6.1.1.4'
N N 0.0061 0.0033 'International Tables Vol C Tables 4.2.6.8 and 6.1.1.4'

loop_
_geom_angle_atom_site_label_1
_geom_angle_atom_site_label_2
_geom_angle_atom_site_label_3
_geom_angle
_geom_angle_site_symmetry_1
_geom_angle_site_symmetry_3
O7 Sm1 O13 85.00(15) 4 7_566
O7 Sm1 O14 150.32(14) 4 3
O13 Sm1 O14 108.03(12) 7_566 3
O7 Sm1 O5 100.58(16) 4 .
O13 Sm1 O5 149.15(14) 7_566 .
O14 Sm1 O5 81.98(14) 3 .
O7 Sm1 O1 78.46(11) 4 .
O13 Sm1 O1 77.84(11) 7_566 .
O14 Sm1 O1 129.65(11) 3 .
O5 Sm1 O1 73.72(14) . .
O7 Sm1 O2 129.20(12) 4 .
O13 Sm1 O2 73.27(11) 7_566 .
O14 Sm1 O2 80.46(11) 3 .
O5 Sm1 O2 80.06(14) . .
O1 Sm1 O2 52.62(9) . .
O7 Sm1 O4B 69.5(3) 4 .
O13 Sm1 O4B 137.7(5) 7_566 .
O14 Sm1 O4B 83.8(3) 3 .
O5 Sm1 O4B 71.0(5) . .
O1 Sm1 O4B 125.9(4) . .
O2 Sm1 O4B 148.7(5) . .
O7 Sm1 O3 78.89(11) 4 .
O13 Sm1 O3 73.06(11) 7_566 .
O14 Sm1 O3 79.72(12) 3 .
O5 Sm1 O3 137.76(14) . .
O1 Sm1 O3 144.33(11) . .
O2 Sm1 O3 132.89(10) . .
O4B Sm1 O3 69.4(5) . .
O7 Sm1 O4 82.4(3) 4 .
O13 Sm1 O4 140.2(4) 7_566 .
O14 Sm1 O4 70.5(3) 3 .
O5 Sm1 O4 70.5(4) . .
O1 Sm1 O4 135.2(4) . .
O2 Sm1 O4 140.8(4) . .
O4B Sm1 O4 13.3(3) . .
O3 Sm1 O4 67.5(4) . .
O7 Sm1 C1 103.83(13) 4 .
O13 Sm1 C1 74.26(12) 7_566 .
O14 Sm1 C1 105.35(13) 3 .
O5 Sm1 C1 74.95(14) . .
O1 Sm1 C1 26.10(11) . .
O2 Sm1 C1 26.53(11) . .
O4B Sm1 C1 143.1(5) . .
O3 Sm1 C1 146.82(12) . .
O4 Sm1 C1 145.5(4) . .
O10 Sm2 O8 76.12(13) 5_666 .
O10 Sm2 O9 78.16(12) 5_666 5_666
O8 Sm2 O9 130.62(11) . 5_666
O10 Sm2 O15 124.35(11) 5_666 .
O8 Sm2 O15 73.76(13) . .
O9 Sm2 O15 87.53(12) 5_666 .
O10 Sm2 O17 84.53(16) 5_666 .
O8 Sm2 O17 140.52(17) . .
O9 Sm2 O17 76.39(17) 5_666 .
O15 Sm2 O17 143.50(16) . .
O10 Sm2 O16 149.71(13) 5_666 .
O8 Sm2 O16 133.56(13) . .
O9 Sm2 O16 76.13(12) 5_666 .
O15 Sm2 O16 70.26(12) . .
O17 Sm2 O16 74.11(16) . .
O10 Sm2 O12 131.97(12) 5_666 6_565
O8 Sm2 O12 74.37(13) . 6_565
O9 Sm2 O12 148.40(12) 5_666 6_565
O15 Sm2 O12 81.68(12) . 6_565
O17 Sm2 O12 95.04(18) . 6_565
O16 Sm2 O12 72.27(12) . 6_565
O10 Sm2 O11 83.49(14) 5_666 6_565
O8 Sm2 O11 72.24(17) . 6_565
O9 Sm2 O11 144.35(14) 5_666 6_565
O15 Sm2 O11 127.85(13) . 6_565
O17 Sm2 O11 71.61(19) . 6_565
O16 Sm2 O11 108.94(17) . 6_565
O12 Sm2 O11 51.74(14) 6_565 6_565
O10 Sm2 C32 108.47(15) 5_666 6_565
O8 Sm2 C32 71.88(14) . 6_565
O9 Sm2 C32 157.21(14) 5_666 6_565
O15 Sm2 C32 104.99(14) . 6_565
O17 Sm2 C32 82.48(18) . 6_565
O16 Sm2 C32 90.05(16) . 6_565
O12 Sm2 C32 25.52(14) 6_565 6_565
O11 Sm2 C32 26.23(16) 6_565 6_565
O10 Sm2 O10 77.26(11) 5_666 .
O8 Sm2 O10 66.62(11) . .
O9 Sm2 O10 66.98(11) 5_666 .
O15 Sm2 O10 48.02(10) . .
O17 Sm2 O10 141.60(16) . .
O16 Sm2 O10 106.59(11) . .
O12 Sm2 O10 122.24(12) 6_565 .
O11 Sm2 O10 137.59(16) 6_565 .
C32 Sm2 O10 135.30(13) 6_565 .
O10 Sm2 C20 101.50(12) 5_666 .
O8 Sm2 C20 68.79(13) . .
O9 Sm2 C20 76.12(13) 5_666 .
O15 Sm2 C20 23.43(11) . .
O17 Sm2 C20 149.92(16) . .
O16 Sm2 C20 87.63(13) . .
O12 Sm2 C20 102.02(13) 6_565 .
O11 Sm2 C20 138.02(15) 6_565 .
C32 Sm2 C20 121.99(14) 6_565 .
O10 Sm2 C20 24.60(10) . .
C1 O1 Sm1 93.2(2) . .
C1 O2 Sm1 92.6(2) . .
C13 O7 Sm1 139.6(3) . 4_545
C5 O8 Sm2 138.3(3) . .
C5 O9 Sm2 136.0(3) . 5_666
C20 O10 Sm2 168.9(3) . 5_666
C20 O10 Sm2 82.5(3) . .
Sm2 O10 Sm2 102.74(11) 5_666 .
C32 O11 Sm2 92.3(3) . 6_566
C32 O12 Sm2 94.8(3) . 6_566
C24 O13 Sm1 176.6(3) . 7_566
C24 O14 Sm1 125.3(3) . 3_445
C20 O15 Sm2 106.4(3) . .
H19G O19 H19H 115(2) . .
O1 C1 O2 121.5(4) . .
O1 C1 C2 119.2(4) . .
O2 C1 C2 119.2(4) . .
O1 C1 Sm1 60.7(2) . .
O2 C1 Sm1 60.9(2) . .
C2 C1 Sm1 177.6(3) . .
C3 C2 C8 119.9(4) . .
C3 C2 C1 120.6(4) . .
C8 C2 C1 119.4(4) . .
C4 C3 C2 120.1(4) . .
C4 C3 H3 119.9 . .
C2 C3 H3 119.9 . .
C3 C4 C6 119.7(4) . .
C3 C4 C5 120.9(4) . .
C6 C4 C5 119.3(4) . .
O9 C5 O8 127.8(4) . .
O9 C5 C4 116.3(4) . .
O8 C5 C4 115.9(4) . .
C4 C6 C7 121.1(4) . .
C4 C6 H6 119.5 . .
C7 C6 H6 119.5 . .
C8 C7 C6 117.9(4) . .
C8 C7 C9 121.8(4) . .
C6 C7 C9 120.3(4) . .
C2 C8 C7 121.2(4) . .
C2 C8 H8 119.4 . .
C7 C8 H8 119.4 . .
C15B C9 C10 106.0(13) . .
C15B C9 C10B 117.1(15) . .
C10 C9 C10B 38.0(12) . .
C15B C9 C15 30.2(13) . .
C10 C9 C15 117.3(6) . .
C10B C9 C15 107.5(11) . .
C15B C9 C7 123.2(12) . .
C10 C9 C7 120.6(5) . .
C10B C9 C7 119.5(10) . .
C15 C9 C7 122.0(5) . .
C11 C10 C9 121.4(7) . .
C11 C10 H10 119.3 . .
C9 C10 H10 119.3 . .
C12 C11 C10 120.9(7) . .
C12 C11 H11 119.5 . .
C10 C11 H11 119.5 . .
C15 C14 C12 120.6(8) . .
C15 C14 H14 119.7 . .
C12 C14 H14 119.7 . .
C14 C15 C9 121.1(8) . .
C14 C15 H15 119.5 . .
C9 C15 H15 119.5 . .
C11B C10B C9 119.4(19) . .
C11B C10B H10A 120.3 . .
C9 C10B H10A 120.3 . .
C10B C11B C12 121.8(19) . .
C10B C11B H11A 119.1 . .
C12 C11B H11A 119.1 . .
C12 C14B C15B 121(2) . .
C12 C14B H14A 119.5 . .
C15B C14B H14A 119.5 . .
C9 C15B C14B 123(2) . .
C9 C15B H15A 118.5 . .
C14B C15B H15A 118.5 . .
C14B C12 C11 108.9(13) . .
C14B C12 C14 29.3(13) . .
C11 C12 C14 118.5(6) . .
C14B C12 C11B 117.0(15) . .
C11 C12 C11B 37.5(11) . .
C14 C12 C11B 106.5(10) . .
C14B C12 C13 123.3(12) . .
C11 C12 C13 119.0(5) . .
C14 C12 C13 122.5(5) . .
C11B C12 C13 119.4(10) . .
O6 C13 O7 123.5(4) . .
O6 C13 C12 119.8(4) . .
O7 C13 C12 116.8(4) . .
O15 C20 O10 123.0(4) . .
O15 C20 C21 117.8(4) . .
O10 C20 C21 119.2(4) . .
O15 C20 Sm2 50.1(2) . .
O10 C20 Sm2 72.9(3) . .
C21 C20 Sm2 167.4(3) . .
C27 C21 C22 120.3(4) . .
C27 C21 C20 120.7(4) . .
C22 C21 C20 118.9(4) . .
C21 C22 C23 119.9(4) . .
C21 C22 H22 120.0 . .
C23 C22 H22 120.0 . .
C25 C23 C22 119.6(4) . .
C25 C23 C24 121.2(4) . .
C22 C23 C24 119.2(4) . .
O13 C24 O14 122.8(4) . .
O13 C24 C23 119.9(4) . .
O14 C24 C23 117.3(4) . .
C23 C25 C26 121.0(4) . .
C23 C25 H25 119.5 . .
C26 C25 H25 119.5 . .
C27 C26 C25 118.1(4) . .
C27 C26 C28 120.4(4) . .
C25 C26 C28 121.5(4) . .
C21 C27 C26 120.9(4) . .
C21 C27 H27 119.5 . .
C26 C27 H27 119.5 . .
C29 C28 C29B 10(2) . .
C29 C28 C34B 109.2(11) . .
C29B C28 C34B 99(2) . .
C29 C28 C34 119.1(8) . .
C29B C28 C34 111.8(19) . .
C34B C28 C34 43.6(9) . .
C29 C28 C26 119.7(7) . .
C29B C28 C26 128.3(18) . .
C34B C28 C26 122.2(8) . .
C34 C28 C26 119.4(4) . .
C30 C31 C33B 107.7(13) . .
C30 C31 C30B 11(2) . .
C33B C31 C30B 110(2) . .
C30 C31 C33 115.3(8) . .
C33B C31 C33 46.5(9) . .
C30B C31 C33 124.7(17) . .
C30 C31 C32 123.6(7) . .
C33B C31 C32 117.5(8) . .
C30B C31 C32 115.1(18) . .
C33 C31 C32 120.0(5) . .
O12 C32 O11 121.2(5) . .
O12 C32 C31 119.9(5) . .
O11 C32 C31 118.8(5) . .
O12 C32 Sm2 59.7(3) . 6_566
O11 C32 Sm2 61.5(3) . 6_566
C31 C32 Sm2 179.4(4) . 6_566
C28 C29 C30 116.5(12) . .
C28 C29 H29 121.7 . .
C30 C29 H29 121.7 . .
C31 C30 C29 125.5(13) . .
C31 C30 H30 117.2 . .
C29 C30 H30 117.2 . .
C34 C33 C31 119.6(6) . .
C34 C33 H33 120.2 . .
C31 C33 H33 120.2 . .
C33 C34 C28 120.6(6) . .
C33 C34 H34 119.7 . .
C28 C34 H34 119.7 . .
C28 C29B C30B 134(3) . .
C28 C29B H29A 113.1 . .
C30B C29B H29A 113.1 . .
C31 C30B C29B 109(3) . .
C31 C30B H30A 125.7 . .
C29B C30B H30A 125.7 . .
C31 C33B C34B 117.6(16) . .
C31 C33B H33A 121.2 . .
C34B C33B H33A 121.2 . .
C33B C34B C28 124.2(16) . .
C33B C34B H34A 117.9 . .
C28 C34B H34A 117.9 . .
C35 O17 C35B 30.4(12) . .
C35 O17 Sm2 154.9(10) . .
C35B O17 Sm2 152.3(13) . .
C35 N2 C36 117.4(15) . .
C35 N2 C37 129.1(15) . .
C36 N2 C37 113.4(13) . .
O17 C35 N2 120.2(13) . .
O17 C35 C38 125.5(13) . .
N2 C35 C38 114.0(13) . .
C35B N2B C37B 125.2(18) . .
C35B N2B C36B 119.5(13) . .
C37B N2B C36B 111.1(12) . .
O17 C35B N2B 123.0(15) . .
O17 C35B C38B 115(2) . .
N2B C35B C38B 122(2) . .
N2B C36B H36D 109.5 . .
N2B C36B H36E 109.5 . .
H36D C36B H36E 109.5 . .
N2B C36B H36F 109.5 . .
H36D C36B H36F 109.5 . .
H36E C36B H36F 109.5 . .
N2B C37B H37D 109.5 . .
N2B C37B H37E 109.5 . .
H37D C37B H37E 109.5 . .
N2B C37B H37F 109.5 . .
H37D C37B H37F 109.5 . .
H37E C37B H37F 109.5 . .
C35B C38B H38D 109.5 . .
C35B C38B H38E 109.5 . .
H38D C38B H38E 109.5 . .
C35B C38B H38F 109.5 . .
H38D C38B H38F 109.5 . .
H38E C38B H38F 109.5 . .
C16 O5 Sm1 174.2(8) . .
C16 N1 C17 128.9(12) . .
C16 N1 C18 114.7(12) . .
C17 N1 C18 116.4(11) . .
O5 C16 N1 134.5(13) . .
O5 C16 C19 114.1(12) . .
N1 C16 C19 111.2(12) . .
N1 C17 H17A 109.5 . .
N1 C17 H17B 109.5 . .
H17A C17 H17B 109.5 . .
N1 C17 H17C 109.5 . .
H17A C17 H17C 109.5 . .
H17B C17 H17C 109.5 . .
N1 C17 H19D 76.2 . .
H17A C17 H19D 40.1 . .
H17B C17 H19D 101.2 . .
H17C C17 H19D 144.0 . .
N1 C18 H18A 109.5 . .
N1 C18 H18B 109.5 . .
H18A C18 H18B 109.5 . .
N1 C18 H18C 109.5 . .
H18A C18 H18C 109.5 . .
H18B C18 H18C 109.5 . .
C16 C19 H19A 109.5 . .
C16 C19 H19B 109.5 . .
H19A C19 H19B 109.5 . .
C16 C19 H19C 109.5 . .
H19A C19 H19C 109.5 . .
H19B C19 H19C 109.5 . .
C16 C19 H19D 80.2 . .
H19A C19 H19D 158.7 . .
H19B C19 H19D 49.3 . .
H19C C19 H19D 83.7 . .
O5B C16B N1B 124.3(15) . .
O5B C16B C19B 116.5(14) . .
N1B C16B C19B 118.9(13) . .
C16B N1B C18B 128.2(15) . .
C16B N1B C17B 118.7(14) . .
C18B N1B C17B 112.6(11) . .
C16B N1B N1B 118.2(13) . 2_655
C18B N1B N1B 72.3(13) . 2_655
C17B N1B N1B 84.9(14) . 2_655
C16B N1B C18B 134.4(15) . 2_655
C18B N1B C18B 91.5(14) . 2_655
C17B N1B C18B 38.5(10) . 2_655
N1B N1B C18B 46.7(7) 2_655 2_655
C18B C17B N1B 91.5(16) 2_655 .
C18B C17B H17D 121.1 2_655 .
N1B C17B H17D 110.6 . .
C18B C17B H17E 19.3 2_655 .
N1B C17B H17E 110.5 . .
H17D C17B H17E 109.5 . .
C18B C17B H17F 114.8 2_655 .
N1B C17B H17F 107.2 . .
H17D C17B H17F 109.5 . .
H17E C17B H17F 109.5 . .
C17B C18B N1B 110(2) 2_655 .
C17B C18B N1B 50.0(11) 2_655 2_655
N1B C18B N1B 61.0(14) . 2_655
C17B C18B H18D 88.6 2_655 .
N1B C18B H18D 105.7 . .
N1B C18B H18D 108.0 2_655 .
C17B C18B H18E 122.1 2_655 .
N1B C18B H18E 115.8 . .
N1B C18B H18E 141.4 2_655 .
H18D C18B H18E 109.5 . .
C17B C18B H18F 21.2 2_655 .
N1B C18B H18F 106.6 . .
N1B C18B H18F 47.7 2_655 .
H18D C18B H18F 109.5 . .
H18E C18B H18F 109.5 . .
C16B C19B H19D 107.7 . .
C16B C19B H19E 111.2 . .
H19D C19B H19E 109.5 . .
C16B C19B H19F 109.5 . .
H19D C19B H19F 109.5 . .
H19E C19B H19F 109.5 . .
O24 O23 O22 142(3) . .
C39 O20 C39B 40.0(8) . .
C39 N3 C41 124.3(10) . .
C39 N3 C42 121.0(11) . .
C41 N3 C42 114.2(11) . .
O20 C39 N3 114.8(9) . .
O20 C39 C40 126.5(12) . .
N3 C39 C40 118.7(11) . .
C39B N3B C41B 132.3(15) . .
C39B N3B C42B 113.3(16) . .
C41B N3B C42B 114.1(16) . .
O20 C39B N3B 121.1(13) . .
O20 C39B C40B 125.6(18) . .
N3B C39B C40B 110.7(17) . .
C39B C40B H40D 109.5 . .
C39B C40B H40E 109.5 . .
H40D C40B H40E 109.5 . .
C39B C40B H40F 109.5 . .
H40D C40B H40F 109.5 . .
H40E C40B H40F 109.5 . .
N3B C41B H41D 109.5 . .
N3B C41B H41E 109.5 . .
H41D C41B H41E 109.5 . .
N3B C41B H41F 109.5 . .
H41D C41B H41F 109.5 . .
H41E C41B H41F 109.5 . .
N3B C42B H42D 109.5 . .
N3B C42B H42E 109.5 . .
H42D C42B H42E 109.5 . .
N3B C42B H42F 109.5 . .
H42D C42B H42F 109.5 . .
H42E C42B H42F 109.5 . .

loop_
_geom_bond_atom_site_label_1
_geom_bond_atom_site_label_2
_geom_bond_distance
_geom_bond_site_symmetry_2
Sm1 O7 2.333(3) 4
Sm1 O13 2.347(3) 7_566
Sm1 O14 2.356(3) 3
Sm1 O5 2.374(4) .
Sm1 O1 2.490(3) .
Sm1 O2 2.493(3) .
Sm1 O4B 2.501(16) .
Sm1 O3 2.511(3) .
Sm1 O4 2.547(16) .
Sm1 C1 2.851(4) .
Sm2 O10 2.349(3) 5_666
Sm2 O8 2.385(3) .
Sm2 O9 2.395(3) 5_666
Sm2 O15 2.414(3) .
Sm2 O17 2.420(4) .
Sm2 O16 2.466(3) .
Sm2 O12 2.485(3) 6_565
Sm2 O11 2.523(4) 6_565
Sm2 C32 2.869(5) 6_565
Sm2 O10 2.907(3) .
Sm2 C20 3.017(5) .
O1 C1 1.256(5) .
O2 C1 1.275(5) .
O6 C13 1.241(6) .
O7 C13 1.243(6) .
O7 Sm1 2.333(3) 4_545
O8 C5 1.250(6) .
O9 C5 1.246(5) .
O9 Sm2 2.395(3) 5_666
O10 C20 1.267(5) .
O10 Sm2 2.349(3) 5_666
O11 C32 1.269(7) .
O11 Sm2 2.523(4) 6_566
O12 C32 1.240(7) .
O12 Sm2 2.485(3) 6_566
O13 C24 1.246(6) .
O13 Sm1 2.347(3) 7_566
O14 C24 1.253(6) .
O14 Sm1 2.356(3) 3_445
O15 C20 1.250(5) .
O19 H19G 0.822(10) .
O19 H19H 0.823(10) .
C1 C2 1.503(6) .
C2 C3 1.388(6) .
C2 C8 1.390(6) .
C3 C4 1.387(6) .
C3 H3 0.9500 .
C4 C6 1.392(6) .
C4 C5 1.528(6) .
C6 C7 1.406(7) .
C6 H6 0.9500 .
C7 C8 1.396(6) .
C7 C9 1.487(6) .
C8 H8 0.9500 .
C9 C15B 1.34(3) .
C9 C10 1.394(10) .
C9 C10B 1.40(2) .
C9 C15 1.399(10) .
C10 C11 1.385(10) .
C10 H10 0.9500 .
C11 C12 1.374(9) .
C11 H11 0.9500 .
C14 C15 1.385(12) .
C14 C12 1.398(11) .
C14 H14 0.9500 .
C15 H15 0.9500 .
C10B C11B 1.39(3) .
C10B H10A 0.9500 .
C11B C12 1.41(2) .
C11B H11A 0.9500 .
C14B C12 1.33(3) .
C14B C15B 1.40(3) .
C14B H14A 0.9500 .
C15B H15A 0.9500 .
C12 C13 1.496(6) .
C20 C21 1.503(6) .
C21 C27 1.383(6) .
C21 C22 1.387(6) .
C22 C23 1.393(6) .
C22 H22 0.9500 .
C23 C25 1.384(6) .
C23 C24 1.496(6) .
C25 C26 1.411(6) .
C25 H25 0.9500 .
C26 C27 1.394(6) .
C26 C28 1.489(6) .
C27 H27 0.9500 .
C28 C29 1.379(6) .
C28 C29B 1.386(8) .
C28 C34B 1.388(19) .
C28 C34 1.407(6) .
C31 C30 1.373(8) .
C31 C33B 1.37(2) .
C31 C30B 1.38(3) .
C31 C33 1.412(6) .
C31 C32 1.503(7) .
C32 Sm2 2.869(5) 6_566
C29 C30 1.388(8) .
C29 H29 0.9500 .
C30 H30 0.9500 .
C33 C34 1.391(6) .
C33 H33 0.9500 .
C34 H34 0.9500 .
C29B C30B 1.39(3) .
C29B H29A 0.9500 .
C30B H30A 0.9500 .
C33B C34B 1.39(2) .
C33B H33A 0.9500 .
C34B H34A 0.9500 .
O17 C35 1.234(9) .
O17 C35B 1.236(10) .
N2 C35 1.311(10) .
N2 C36 1.454(10) .
N2 C37 1.457(9) .
C35 C38 1.582(14) .
C36 H36A 0.9800 .
C36 H36B 0.9800 .
C36 H36C 0.9800 .
C37 H37A 0.9800 .
C37 H37B 0.9800 .
C37 H37C 0.9800 .
C38 H38A 0.9800 .
C38 H38B 0.9800 .
C38 H38C 0.9800 .
N2B C35B 1.313(10) .
N2B C37B 1.457(10) .
N2B C36B 1.460(10) .
C35B C38B 1.582(15) .
C36B H36D 0.9800 .
C36B H36E 0.9800 .
C36B H36F 0.9800 .
C37B H37D 0.9800 .
C37B H37E 0.9800 .
C37B H37F 0.9800 .
C38B H38D 0.9800 .
C38B H38E 0.9800 .
C38B H38F 0.9800 .
O5 C16 1.203(8) .
N1 C16 1.274(10) .
N1 C17 1.442(9) .
N1 C18 1.445(9) .
C16 C19 1.575(14) .
C17 H17A 0.9800 .
C17 H17B 0.9800 .
C17 H17C 0.9800 .
C17 H19D 1.5645 .
C18 H18A 0.9800 .
C18 H18B 0.9800 .
C18 H18C 0.9800 .
C19 H19A 0.9800 .
C19 H19B 0.9800 .
C19 H19C 0.9800 .
C19 H19D 1.5209 .
O5B C16B 1.225(9) .
C16B N1B 1.307(10) .
C16B C19B 1.577(14) .
N1B C18B 1.449(9) .
N1B C17B 1.453(10) .
N1B N1B 1.74(3) 2_655
N1B C18B 1.90(3) 2_655
C17B C18B 1.18(3) 2_655
C17B H17D 0.9600 .
C17B H17E 0.9599 .
C17B H17F 0.9601 .
C18B C17B 1.18(3) 2_655
C18B N1B 1.90(3) 2_655
C18B H18D 0.9597 .
C18B H18E 0.9600 .
C18B H18F 0.9596 .
C19B H19D 0.9601 .
C19B H19E 0.9598 .
C19B H19F 0.9599 .
O22 O23 1.55(3) .
O23 O24 1.02(3) .
O20 C39 1.233(8) .
O20 C39B 1.242(9) .
N3 C39 1.306(9) .
N3 C41 1.453(9) .
N3 C42 1.453(17) .
C39 C40 1.574(14) .
C40 H40A 0.9800 .
C40 H40B 0.9800 .
C40 H40C 0.9800 .
C41 H41A 0.9800 .
C41 H41B 0.9800 .
C41 H41C 0.9800 .
C42 H42A 0.9800 .
C42 H42B 0.9800 .
C42 H42C 0.9800 .
N3B C39B 1.309(10) .
N3B C41B 1.45(3) .
N3B C42B 1.45(3) .
C39B C40B 1.581(15) .
C40B H40D 0.9800 .
C40B H40E 0.9800 .
C40B H40F 0.9800 .
C41B H41D 0.9800 .
C41B H41E 0.9800 .
C41B H41F 0.9800 .
C42B H42D 0.9800 .
C42B H42E 0.9800 .
C42B H42F 0.9800 .
